data_4063536
loop_
_publ_author_name
'Kristian, Kathleen E.'
'Iimura, Masanori'
'Cummings, Sarah A.'
'Norton, Jack R.'
'Janak, Kevin E.'
'Pang, Keliang'

_publ_section_title
;
 Mechanism of the Reaction of Alkynes with a &#x201C;Constrained
 Geometry&#x201D; Zirconaaziridine. PMe3Dissociates More Rapidly from the
 Constrained Geometry Complex than from its Cp2Analogue
;
_journal_issue 2
_journal_name_full Organometallics
_journal_page_first 493
_journal_page_last 498
_journal_paper_doi 10.1021/om801009p
_journal_volume 28
_journal_year 2009
_chemical_formula_sum 'C17 H30 F3 N O3 S Si Zr'
_chemical_formula_weight 504.79
_chemical_name_systematic
; 
 ? 
;
_space_group_IT_number 15
_symmetry_cell_setting monoclinic
_symmetry_space_group_name_Hall '-C 2yc'
_symmetry_space_group_name_H-M 'C 1 2/c 1'
_atom_sites_solution_hydrogens geom
_atom_sites_solution_primary direct
_atom_sites_solution_secondary difmap
_audit_creation_method SHELXL-97
_cell_angle_alpha 90.00
_cell_angle_beta 98.007(9)
_cell_angle_gamma 90.00
_cell_formula_units_Z 8
_cell_length_a 20.168(9)
_cell_length_b 8.908(4)
_cell_length_c 25.959(12)
_cell_measurement_temperature 293(2)
_cell_volume 4618(4)
_computing_cell_refinement 'Bruker SMART'
_computing_data_collection 'Bruker SMART'
_computing_data_reduction 'Bruker SHELXTL'
_computing_molecular_graphics 'Bruker SHELXTL'
_computing_publication_material 'Bruker SHELXTL'
_computing_structure_refinement 'SHELXL-97 (Sheldrick, 1997)'
_computing_structure_solution 'SHELXS-97 (Sheldrick, 1990)'
_diffrn_ambient_temperature 293(2)
_diffrn_measured_fraction_theta_full 0.920
_diffrn_measured_fraction_theta_max 0.920
_diffrn_measurement_device_type 'CCD area detector'
_diffrn_measurement_method 'phi and omega scans'
_diffrn_radiation_monochromator graphite
_diffrn_radiation_source 'fine-focus sealed tube'
_diffrn_radiation_type MoK\a
_diffrn_radiation_wavelength 0.71073
_diffrn_reflns_av_R_equivalents 0.0463
_diffrn_reflns_av_sigmaI/netI 0.0560
_diffrn_reflns_limit_h_max 15
_diffrn_reflns_limit_h_min -26
_diffrn_reflns_limit_k_max 8
_diffrn_reflns_limit_k_min -11
_diffrn_reflns_limit_l_max 33
_diffrn_reflns_limit_l_min -30
_diffrn_reflns_number 15252
_diffrn_reflns_theta_full 28.30
_diffrn_reflns_theta_max 28.30
_diffrn_reflns_theta_min 1.58
_exptl_absorpt_coefficient_mu 0.658
_exptl_absorpt_correction_T_max 0.9078
_exptl_absorpt_correction_T_min 0.8476
_exptl_absorpt_correction_type none
_exptl_crystal_density_diffrn 1.452
_exptl_crystal_density_method 'not measured'
_exptl_crystal_F_000 2080
_exptl_crystal_size_max 0.26
_exptl_crystal_size_mid 0.20
_exptl_crystal_size_min 0.15
_refine_diff_density_max 3.259
_refine_diff_density_min -1.310
_refine_diff_density_rms 0.118
_refine_ls_extinction_coef 0.00000(12)
_refine_ls_extinction_expression Fc^*^=kFc[1+0.001xFc^2^\l^3^/sin(2\q)]^-1/4^
_refine_ls_extinction_method SHELXL
_refine_ls_goodness_of_fit_ref 1.048
_refine_ls_hydrogen_treatment mixed
_refine_ls_matrix_type full
_refine_ls_number_parameters 245
_refine_ls_number_reflns 5279
_refine_ls_number_restraints 0
_refine_ls_restrained_S_all 1.048
_refine_ls_R_factor_all 0.1121
_refine_ls_R_factor_gt 0.0700
_refine_ls_shift/su_max 1.613
_refine_ls_shift/su_mean 0.007
_refine_ls_structure_factor_coef Fsqd
_refine_ls_weighting_details 'calc w=1/[\s^2^(Fo^2^)+(0.1065P)^2^+20.4474P] where P=(Fo^2^+2Fc^2^)/3'
_refine_ls_weighting_scheme calc
_refine_ls_wR_factor_gt 0.1862
_refine_ls_wR_factor_ref 0.2116
_reflns_number_gt 3445
_reflns_number_total 5279
_reflns_threshold_expression >2sigma(I)
_cod_data_source_file om801009p_si_002.cif
_cod_data_source_block zrotfs10
_cod_depositor_comments
;
The following automatic conversions were performed:

'_symmetry_cell_setting' value 'Monoclinic' changed to 'monoclinic'
according to the built-in table from CIF Core dictionary named
'cif_core.dic' version 2.4.1 from 2010-06-29.

Automatic conversion script
Id: cif_fix_values 1715 2011-07-08 13:25:40Z adriana 
;
_cod_original_sg_symbol_H-M C2/c
_cod_database_code 4063536

loop_
_symmetry_equiv_pos_as_xyz
'x, y, z'
'-x, y, -z+1/2'
'x+1/2, y+1/2, z'
'-x+1/2, y+1/2, -z+1/2'
'-x, -y, -z'
'x, -y, z-1/2'
'-x+1/2, -y+1/2, -z'
'x+1/2, -y+1/2, z-1/2'

loop_
_atom_site_label
_atom_site_type_symbol
_atom_site_fract_x
_atom_site_fract_y
_atom_site_fract_z
_atom_site_U_iso_or_equiv
_atom_site_adp_type
_atom_site_occupancy
_atom_site_symmetry_multiplicity
_atom_site_calc_flag
_atom_site_refinement_flags
_atom_site_disorder_assembly
_atom_site_disorder_group
Zr Zr 0.22190(3) 0.26415(6) 0.11078(2) 0.0389(2) Uani 1 1 d . . .
S S 0.18144(11) 0.1014(3) -0.01704(7) 0.0732(6) Uani 1 1 d . . .
Si Si 0.12224(9) 0.1887(2) 0.18495(7) 0.0539(5) Uani 1 1 d . . .
F1 F 0.0723(3) -0.0416(8) -0.0069(2) 0.132(3) Uani 1 1 d . . .
F2 F 0.0591(3) 0.1715(14) -0.0459(3) 0.167(4) Uani 1 1 d . . .
F3 F 0.0940(3) -0.0243(8) -0.0858(2) 0.124(2) Uani 1 1 d . . .
O1 O 0.1733(2) 0.1752(6) 0.03200(15) 0.0540(11) Uani 1 1 d . . .
O3 O 0.2191(4) -0.0398(8) -0.0131(3) 0.115(3) Uani 1 1 d . . .
N N 0.1270(2) 0.3037(6) 0.1313(2) 0.0479(12) Uani 1 1 d . . .
C1 C 0.2066(3) 0.1027(7) 0.1822(2) 0.0456(14) Uani 1 1 d . . .
C2 C 0.2689(3) 0.1773(8) 0.2003(2) 0.0533(15) Uani 1 1 d . . .
C3 C 0.3179(3) 0.1299(8) 0.1695(3) 0.0584(17) Uani 1 1 d . . .
C4 C 0.2870(4) 0.0221(8) 0.1333(3) 0.0616(18) Uani 1 1 d . . .
C5 C 0.2195(3) 0.0045(7) 0.1416(2) 0.0521(15) Uani 1 1 d . . .
C6 C 0.2826(5) 0.2798(10) 0.2463(3) 0.080(2) Uani 1 1 d . . .
H6A H 0.3008 0.2229 0.2764 0.120 Uiso 1 1 calc R . .
H6B H 0.2417 0.3268 0.2526 0.120 Uiso 1 1 calc R . .
H6C H 0.3142 0.3554 0.2394 0.120 Uiso 1 1 calc R . .
C7 C 0.3908(4) 0.1767(12) 0.1763(4) 0.089(3) Uani 1 1 d . . .
H7A H 0.4166 0.1094 0.2000 0.133 Uiso 1 1 calc R . .
H7B H 0.3949 0.2770 0.1899 0.133 Uiso 1 1 calc R . .
H7C H 0.4070 0.1735 0.1432 0.133 Uiso 1 1 calc R . .
C8 C 0.3243(5) -0.0672(10) 0.0964(4) 0.090(3) Uani 1 1 d . . .
H8A H 0.3449 -0.1533 0.1143 0.135 Uiso 1 1 calc R . .
H8B H 0.3582 -0.0051 0.0848 0.135 Uiso 1 1 calc R . .
H8C H 0.2934 -0.0994 0.0670 0.135 Uiso 1 1 calc R . .
C9 C 0.1703(4) -0.1058(8) 0.1123(3) 0.074(2) Uani 1 1 d . . .
H9A H 0.1754 -0.2023 0.1288 0.111 Uiso 1 1 calc R . .
H9B H 0.1791 -0.1142 0.0770 0.111 Uiso 1 1 calc R . .
H9C H 0.1254 -0.0703 0.1126 0.111 Uiso 1 1 calc R . .
C10 C 0.1167(5) 0.2877(13) 0.2480(3) 0.098(3) Uani 1 1 d . . .
H10A H 0.0816 0.2437 0.2644 0.146 Uiso 1 1 calc R . .
H10B H 0.1072 0.3920 0.2413 0.146 Uiso 1 1 calc R . .
H10C H 0.1585 0.2779 0.2704 0.146 Uiso 1 1 calc R . .
C11 C 0.0518(4) 0.0482(11) 0.1782(4) 0.088(3) Uani 1 1 d . . .
H11A H 0.0295 0.0520 0.2085 0.133 Uiso 1 1 calc R . .
H11B H 0.0695 -0.0507 0.1747 0.133 Uiso 1 1 calc R . .
H11C H 0.0204 0.0718 0.1479 0.133 Uiso 1 1 calc R . .
C12 C 0.2680(3) 0.4835(7) 0.1432(3) 0.0570(17) Uani 1 1 d . . .
H12A H 0.3006 0.5171 0.1222 0.085 Uiso 1 1 calc R . .
H12B H 0.2892 0.4681 0.1783 0.085 Uiso 1 1 calc R . .
H12C H 0.2335 0.5580 0.1430 0.085 Uiso 1 1 calc R . .
C13 C 0.0788(3) 0.4151(9) 0.1067(3) 0.0653(19) Uani 1 1 d . . .
C14 C 0.1088(4) 0.4951(10) 0.0623(3) 0.080(2) Uani 1 1 d . . .
H14A H 0.1492 0.5458 0.0764 0.121 Uiso 1 1 calc R . .
H14B H 0.0771 0.5667 0.0458 0.121 Uiso 1 1 calc R . .
H14C H 0.1185 0.4222 0.0372 0.121 Uiso 1 1 calc R . .
C15 C 0.0637(5) 0.5323(10) 0.1460(4) 0.095(3) Uani 1 1 d . . .
H15A H 0.1044 0.5822 0.1601 0.142 Uiso 1 1 calc R . .
H15B H 0.0445 0.4843 0.1736 0.142 Uiso 1 1 calc R . .
H15C H 0.0325 0.6045 0.1291 0.142 Uiso 1 1 calc R . .
C16 C 0.0139(4) 0.3344(13) 0.0829(4) 0.104(3) Uani 1 1 d . . .
H16A H 0.0242 0.2615 0.0580 0.156 Uiso 1 1 calc R . .
H16B H -0.0171 0.4066 0.0660 0.156 Uiso 1 1 calc R . .
H16C H -0.0056 0.2850 0.1100 0.156 Uiso 1 1 calc R . .
C17 C 0.1014(7) 0.0343(18) -0.0392(3) 0.140(6) Uani 1 1 d . . .
O2 O 0.3007(2) 0.2961(5) 0.05516(16) 0.0528(11) Uani 1 1 d . . .

loop_
_atom_site_aniso_label
_atom_site_aniso_U_11
_atom_site_aniso_U_22
_atom_site_aniso_U_33
_atom_site_aniso_U_23
_atom_site_aniso_U_13
_atom_site_aniso_U_12
Zr 0.0398(3) 0.0423(3) 0.0355(3) -0.0019(2) 0.0080(2) -0.0037(2)
S 0.0798(13) 0.0942(15) 0.0472(9) -0.0129(9) 0.0151(9) -0.0439(12)
Si 0.0492(10) 0.0666(12) 0.0492(10) -0.0017(9) 0.0186(8) -0.0067(9)
F1 0.117(4) 0.195(7) 0.090(4) -0.013(4) 0.032(3) -0.108(5)
F2 0.079(4) 0.292(11) 0.127(6) -0.010(7) 0.006(4) 0.017(6)
F3 0.105(4) 0.197(6) 0.071(3) -0.045(4) 0.014(3) -0.088(4)
O1 0.050(2) 0.078(3) 0.035(2) -0.009(2) 0.0091(18) -0.019(2)
O3 0.190(8) 0.075(4) 0.081(4) 0.007(3) 0.030(4) 0.042(5)
N 0.042(3) 0.051(3) 0.051(3) 0.001(2) 0.008(2) -0.001(2)
C1 0.053(4) 0.046(3) 0.038(3) 0.003(2) 0.008(3) -0.003(3)
C2 0.058(4) 0.061(4) 0.040(3) 0.007(3) 0.003(3) 0.000(3)
C3 0.050(4) 0.065(4) 0.059(4) 0.012(3) 0.005(3) 0.009(3)
C4 0.068(5) 0.061(4) 0.059(4) 0.010(3) 0.018(4) 0.015(4)
C5 0.067(4) 0.045(3) 0.044(3) 0.005(3) 0.008(3) 0.000(3)
C6 0.087(6) 0.099(6) 0.051(4) -0.007(4) -0.003(4) -0.017(5)
C7 0.047(4) 0.116(7) 0.102(7) 0.032(6) 0.006(4) 0.009(5)
C8 0.101(7) 0.075(6) 0.101(7) 0.001(5) 0.041(5) 0.026(5)
C9 0.112(7) 0.051(4) 0.060(4) -0.002(3) 0.014(4) -0.027(4)
C10 0.103(7) 0.131(8) 0.065(5) -0.024(5) 0.034(5) 0.010(6)
C11 0.061(5) 0.099(7) 0.108(7) 0.021(5) 0.020(5) -0.026(5)
C12 0.063(4) 0.053(4) 0.058(4) -0.014(3) 0.016(3) -0.010(3)
C13 0.044(4) 0.063(4) 0.090(5) 0.003(4) 0.010(3) 0.002(3)
C14 0.069(5) 0.077(5) 0.093(6) 0.025(5) 0.002(4) 0.006(4)
C15 0.090(6) 0.079(6) 0.119(8) -0.001(6) 0.028(6) 0.030(5)
C16 0.051(5) 0.104(7) 0.148(9) 0.025(7) -0.017(5) -0.002(5)
C17 0.140(10) 0.231(15) 0.051(5) -0.039(7) 0.028(6) -0.152(11)
O2 0.049(2) 0.071(3) 0.041(2) -0.006(2) 0.0152(19) -0.018(2)

loop_
_atom_type_symbol
_atom_type_description
_atom_type_scat_dispersion_real
_atom_type_scat_dispersion_imag
_atom_type_scat_source
C C 0.0033 0.0016 'International Tables Vol C Tables 4.2.6.8 and 6.1.1.4'
H H 0.0000 0.0000 'International Tables Vol C Tables 4.2.6.8 and 6.1.1.4'
N N 0.0061 0.0033 'International Tables Vol C Tables 4.2.6.8 and 6.1.1.4'
O O 0.0106 0.0060 'International Tables Vol C Tables 4.2.6.8 and 6.1.1.4'
F F 0.0171 0.0103 'International Tables Vol C Tables 4.2.6.8 and 6.1.1.4'
Si Si 0.0817 0.0704 'International Tables Vol C Tables 4.2.6.8 and 6.1.1.4'
S S 0.1246 0.1234 'International Tables Vol C Tables 4.2.6.8 and 6.1.1.4'
Zr Zr -2.9673 0.5597 'International Tables Vol C Tables 4.2.6.8 and 6.1.1.4'

loop_
_geom_angle_atom_site_label_1
_geom_angle_atom_site_label_2
_geom_angle_atom_site_label_3
_geom_angle
_geom_angle_site_symmetry_1
_geom_angle_site_symmetry_3
_geom_angle_publ_flag
N Zr C12 95.9(2) . . ?
N Zr O1 89.56(18) . . ?
C12 Zr O1 137.1(2) . . ?
N Zr O2 150.96(19) . . ?
C12 Zr O2 81.1(2) . . ?
O1 Zr O2 74.32(15) . . ?
N Zr C1 71.5(2) . . ?
C12 Zr C1 108.6(2) . . ?
O1 Zr C1 113.48(19) . . ?
O2 Zr C1 136.95(19) . . ?
N Zr C5 90.9(2) . . ?
C12 Zr C5 135.7(2) . . ?
O1 Zr C5 86.5(2) . . ?
O2 Zr C5 111.5(2) . . ?
C1 Zr C5 34.1(2) . . ?
N Zr C2 93.3(2) . . ?
C12 Zr C2 80.8(2) . . ?
O1 Zr C2 141.5(2) . . ?
O2 Zr C2 114.44(19) . . ?
C1 Zr C2 34.1(2) . . ?
C5 Zr C2 55.1(2) . . ?
N Zr C4 123.1(2) . . ?
C12 Zr C4 118.1(3) . . ?
O1 Zr C4 93.1(2) . . ?
O2 Zr C4 82.5(2) . . ?
C1 Zr C4 55.5(2) . . ?
C5 Zr C4 32.8(2) . . ?
C2 Zr C4 53.9(2) . . ?
N Zr C3 124.5(2) . . ?
C12 Zr C3 86.9(3) . . ?
O1 Zr C3 124.1(2) . . ?
O2 Zr C3 84.33(19) . . ?
C1 Zr C3 55.5(2) . . ?
C5 Zr C3 54.4(2) . . ?
C2 Zr C3 32.4(2) . . ?
C4 Zr C3 32.2(2) . . ?
N Zr Si 33.55(15) . . ?
C12 Zr Si 103.11(17) . . ?
O1 Zr Si 104.53(11) . . ?
O2 Zr Si 174.19(13) . . ?
C1 Zr Si 38.02(15) . . ?
C5 Zr Si 62.64(16) . . ?
C2 Zr Si 62.83(16) . . ?
C4 Zr Si 91.87(17) . . ?
C3 Zr Si 91.81(16) . . ?
O2 S O1 112.7(3) 7 . ?
O2 S O3 114.7(4) 7 . ?
O1 S O3 116.4(4) . . ?
O2 S C17 107.6(5) 7 . ?
O1 S C17 103.4(4) . . ?
O3 S C17 100.1(7) . . ?
N Si C10 116.0(4) . . ?
N Si C1 93.3(3) . . ?
C10 Si C1 112.9(4) . . ?
N Si C11 116.2(4) . . ?
C10 Si C11 104.9(5) . . ?
C1 Si C11 113.7(4) . . ?
N Si Zr 41.42(17) . . ?
C10 Si Zr 124.9(3) . . ?
C1 Si Zr 52.00(18) . . ?
C11 Si Zr 130.1(3) . . ?
S O1 Zr 148.2(3) . . ?
C13 N Si 129.6(4) . . ?
C13 N Zr 125.3(4) . . ?
Si N Zr 105.0(3) . . ?
C5 C1 C2 106.5(5) . . ?
C5 C1 Si 122.7(5) . . ?
C2 C1 Si 123.6(5) . . ?
C5 C1 Zr 74.9(3) . . ?
C2 C1 Zr 77.1(3) . . ?
Si C1 Zr 90.0(2) . . ?
C3 C2 C1 108.8(6) . . ?
C3 C2 C6 124.4(7) . . ?
C1 C2 C6 126.7(6) . . ?
C3 C2 Zr 76.8(4) . . ?
C1 C2 Zr 68.9(3) . . ?
C6 C2 Zr 123.7(5) . . ?
C2 C3 C4 107.3(6) . . ?
C2 C3 C7 126.3(7) . . ?
C4 C3 C7 126.2(7) . . ?
C2 C3 Zr 70.9(4) . . ?
C4 C3 Zr 72.6(4) . . ?
C7 C3 Zr 125.2(5) . . ?
C5 C4 C3 108.4(6) . . ?
C5 C4 C8 127.4(7) . . ?
C3 C4 C8 123.9(7) . . ?
C5 C4 Zr 69.7(4) . . ?
C3 C4 Zr 75.2(4) . . ?
C8 C4 Zr 125.6(5) . . ?
C4 C5 C1 108.9(6) . . ?
C4 C5 C9 124.7(6) . . ?
C1 C5 C9 126.4(6) . . ?
C4 C5 Zr 77.5(4) . . ?
C1 C5 Zr 71.0(3) . . ?
C9 C5 Zr 119.2(5) . . ?
N C13 C15 110.7(7) . . ?
N C13 C16 109.3(6) . . ?
C15 C13 C16 110.5(7) . . ?
N C13 C14 109.3(6) . . ?
C15 C13 C14 108.6(7) . . ?
C16 C13 C14 108.4(7) . . ?
F1 C17 F3 113.0(8) . . ?
F1 C17 F2 101.6(11) . . ?
F3 C17 F2 103.4(11) . . ?
F1 C17 S 116.9(8) . . ?
F3 C17 S 115.2(8) . . ?
F2 C17 S 104.2(8) . . ?
S O2 Zr 140.7(3) 7 . ?

loop_
_geom_bond_atom_site_label_1
_geom_bond_atom_site_label_2
_geom_bond_distance
_geom_bond_site_symmetry_2
_geom_bond_publ_flag
Zr N 2.086(5) . ?
Zr C12 2.275(6) . ?
Zr O1 2.283(4) . ?
Zr O2 2.309(4) . ?
Zr C1 2.400(6) . ?
Zr C5 2.451(6) . ?
Zr C2 2.508(6) . ?
Zr C4 2.550(7) . ?
Zr C3 2.584(6) . ?
Zr Si 3.046(2) . ?
S O2 1.429(5) 7 ?
S O1 1.462(4) . ?
S O3 1.465(7) . ?
S C17 1.742(9) . ?
Si N 1.743(6) . ?
Si C10 1.875(9) . ?
Si C1 1.876(6) . ?
Si C11 1.883(8) . ?
F1 C17 1.282(10) . ?
F2 C17 1.487(19) . ?
F3 C17 1.307(10) . ?
N C13 1.472(9) . ?
C1 C5 1.421(8) . ?
C1 C2 1.442(9) . ?
C2 C3 1.421(9) . ?
C2 C6 1.497(10) . ?
C3 C4 1.425(10) . ?
C3 C7 1.513(10) . ?
C4 C5 1.417(10) . ?
C4 C8 1.521(10) . ?
C5 C9 1.522(10) . ?
C13 C15 1.521(11) . ?
C13 C16 1.543(11) . ?
C13 C14 1.547(11) . ?
O2 S 1.429(5) 7 ?
